data_1572034
loop_
_publ_author_name
'Nascimento, Mitchell A.'
'LaPierre, Etienne A.'
'Patrick, Brian O.'
'Watson, Jade E. T.'
'Watanabe, Lara'
'Rawson, Jeremy'
'Hering-Junghans, Christian'
'Manners, Ian'

_publ_section_title
;
 1,3-Dipolar cyclisation reactions of nitriles with sterically encumbered
 cyclic triphosphanes: synthesis and electronic structure of
 phosphorus-rich heterocycles with tunable colour.
;
_journal_issue 30
_journal_name_full 'Chemical science'
_journal_page_first 12006
_journal_page_last 12016
_journal_paper_doi 10.1039/d4sc02497d
_journal_volume 15
_journal_year 2024
_chemical_formula_moiety C47H73NP3,CO3F3S
_chemical_formula_sum 'C48 H73 F3 N O3 P3 S'
_chemical_formula_weight 894.04
_space_group_crystal_system monoclinic
_space_group_IT_number 14
_space_group_name_Hall '-P 2ybc'
_space_group_name_H-M_alt 'P 1 21/c 1'
_atom_sites_solution_hydrogens mixed
_audit_creation_method SHELXL-2018/3
_audit_update_record
;
2023-09-05 deposited with the CCDC.	2024-07-01 downloaded from the CCDC.
;
_cell_angle_alpha 90
_cell_angle_beta 101.2170(10)
_cell_angle_gamma 90
_cell_formula_units_Z 4
_cell_length_a 13.0397(5)
_cell_length_b 21.2666(8)
_cell_length_c 18.7063(7)
_cell_measurement_reflns_used 9953
_cell_measurement_temperature 296(2)
_cell_measurement_theta_max 25.28
_cell_measurement_theta_min 2.21
_cell_volume 5088.4(3)
_computing_cell_refinement 'Bruker SAINT'
_computing_data_collection 'Bruker APEX2'
_computing_data_reduction 'Bruker SAINT'
_computing_molecular_graphics 'Bruker SHELXTL'
_computing_publication_material 'LinXTL v. 5.9.9 (Spasyuk, 2009)'
_computing_structure_refinement 'SHELXL-2014 (Sheldrick 2014)'
_computing_structure_solution 'SHELXS-97 (Sheldrick 2008)'
_diffrn_ambient_temperature 296(2)
_diffrn_measured_fraction_theta_full 1.000
_diffrn_measured_fraction_theta_max 0.995
_diffrn_measurement_device_type 'Bruker APEX-II CCD'
_diffrn_measurement_method '\f and \w scans'
_diffrn_radiation_type MoK\a
_diffrn_radiation_wavelength 0.71073
_diffrn_reflns_av_R_equivalents 0.0762
_diffrn_reflns_av_unetI/netI 0.0706
_diffrn_reflns_Laue_measured_fraction_full 1.000
_diffrn_reflns_Laue_measured_fraction_max 0.995
_diffrn_reflns_limit_h_max 15
_diffrn_reflns_limit_h_min -13
_diffrn_reflns_limit_k_max 25
_diffrn_reflns_limit_k_min -25
_diffrn_reflns_limit_l_max 22
_diffrn_reflns_limit_l_min -22
_diffrn_reflns_number 50698
_diffrn_reflns_point_group_measured_fraction_full 1.000
_diffrn_reflns_point_group_measured_fraction_max 0.995
_diffrn_reflns_theta_full 25.242
_diffrn_reflns_theta_max 25.431
_diffrn_reflns_theta_min 1.592
_exptl_absorpt_coefficient_mu 0.207
_exptl_absorpt_correction_T_max 0.7452
_exptl_absorpt_correction_T_min 0.6902
_exptl_absorpt_correction_type multi-scan
_exptl_absorpt_process_details 'Sadabs (Sheldrick, 1996)'
_exptl_crystal_colour Red
_exptl_crystal_density_diffrn 1.167
_exptl_crystal_density_method 'not measured'
_exptl_crystal_description plate
_exptl_crystal_F_000 1920
_exptl_crystal_size_max 0.13
_exptl_crystal_size_mid 0.10
_exptl_crystal_size_min 0.05
_refine_diff_density_max 1.610
_refine_diff_density_min -0.622
_refine_diff_density_rms 0.081
_refine_ls_extinction_method none
_refine_ls_goodness_of_fit_ref 1.100
_refine_ls_hydrogen_treatment mixed
_refine_ls_matrix_type full
_refine_ls_number_parameters 582
_refine_ls_number_reflns 9359
_refine_ls_number_restraints 36
_refine_ls_restrained_S_all 1.105
_refine_ls_R_factor_all 0.1110
_refine_ls_R_factor_gt 0.0674
_refine_ls_shift/su_max 0.000
_refine_ls_shift/su_mean 0.000
_refine_ls_structure_factor_coef Fsqd
_refine_ls_weighting_details 'w=1/[\s^2^(Fo^2^)+(0.0780P)^2^+6.6447P] where P=(Fo^2^+2Fc^2^)/3'
_refine_ls_weighting_scheme calc
_refine_ls_wR_factor_gt 0.1632
_refine_ls_wR_factor_ref 0.1816
_reflns_Friedel_coverage 0.000
_reflns_number_gt 6285
_reflns_number_total 9359
_reflns_threshold_expression 'I > 2\s(I)'
_cod_data_source_file d4sc02497d4.cif
_cod_data_source_block im017_a_a
_cod_depositor_comments
;
The following automatic conversions were performed:

data item '_refine_ls_hydrogen_treatment' value 'Mixed' was changed
to 'mixed' in accordance with the
/home/data/users/saulius/crontab/automatic-downloads/rss-feeds/RSC/lib/dictionaries/cif_core.dic
dictionary named 'cif_core.dic' version 2.4.2 last updated on
2011-04-26.

Automatic conversion script
Id: cif_fix_values 8170 2020-07-09 18:12:32Z antanas 

 Adding full bibliography for 1572027--1572043.cif.
;
_cod_original_sg_symbol_H-M 'P 21/c'
_cod_database_code 1572034
_shelx_shelxl_version_number 2018/3
_shelx_space_group_comment
;
The symmetry employed for this shelxl refinement is uniquely defined
by the following loop, which should always be used as a source of
symmetry information in preference to the above space-group names.
They are only intended as comments.
;
_shelx_estimated_absorpt_t_min 0.974
_shelx_estimated_absorpt_t_max 0.990

loop_
_space_group_symop_operation_xyz
'x, y, z'
'-x, y+1/2, -z+1/2'
'-x, -y, -z'
'x, -y-1/2, z-1/2'

loop_
_atom_site_label
_atom_site_type_symbol
_atom_site_fract_x
_atom_site_fract_y
_atom_site_fract_z
_atom_site_U_iso_or_equiv
_atom_site_adp_type
_atom_site_occupancy
_atom_site_site_symmetry_order
_atom_site_calc_flag
_atom_site_refinement_flags_posn
_atom_site_refinement_flags_adp
_atom_site_refinement_flags_occupancy
_atom_site_disorder_assembly
_atom_site_disorder_group
C1 C 0.8527(3) 0.58121(16) 0.3386(2) 0.0178(8) Uani 1 1 d . . . . .
C30 C 0.4574(3) 0.61405(18) 0.1328(2) 0.0270(9) Uani 1 1 d . . . . .
H30 H 0.521685 0.636136 0.155130 0.032 Uiso 1 1 calc R U . . .
C41 C 0.7195(3) 0.73850(19) 0.1659(2) 0.0298(10) Uani 1 1 d . . . . .
H41A H 0.747497 0.766509 0.134304 0.045 Uiso 1 1 calc R U . . .
H41B H 0.673048 0.761269 0.190514 0.045 Uiso 1 1 calc R U . . .
H41C H 0.681793 0.705214 0.137604 0.045 Uiso 1 1 calc R U . . .
C28 C 0.2568(3) 0.3873(2) 0.0960(2) 0.0335(11) Uani 1 1 d . . . . .
H28A H 0.222913 0.426463 0.102027 0.050 Uiso 1 1 calc R U . . .
H28B H 0.290886 0.371751 0.142774 0.050 Uiso 1 1 calc R U . . .
H28C H 0.205799 0.357294 0.073199 0.050 Uiso 1 1 calc R U . . .
P1 P 0.66509(7) 0.52929(4) 0.33996(5) 0.0175(2) Uani 1 1 d . . . . .
N1 N 0.7814(2) 0.57183(13) 0.37730(18) 0.0177(7) Uani 1 1 d . . . . .
O1 O 0.8521(3) 0.60768(16) 0.51704(16) 0.0444(8) Uani 1 1 d . . . . .
C38 C 0.9710(3) 0.57593(18) 0.1587(2) 0.0216(8) Uani 1 1 d . . . . .
C27 C 0.3380(3) 0.39751(19) 0.0481(2) 0.0232(9) Uani 1 1 d . . . . .
H27 H 0.369810 0.356657 0.041651 0.028 Uiso 1 1 calc R U . . .
C25 C 0.6696(3) 0.35871(19) 0.2493(2) 0.0333(10) Uani 1 1 d . . . . .
H25A H 0.621601 0.369546 0.280253 0.050 Uiso 1 1 calc R U . . .
H25B H 0.733736 0.343791 0.278517 0.050 Uiso 1 1 calc R U . . .
H25C H 0.639571 0.326344 0.215907 0.050 Uiso 1 1 calc R U . . .
C47 C 0.9947(3) 0.4710(2) 0.0982(2) 0.0328(10) Uani 1 1 d . . . . .
H47A H 1.046667 0.486250 0.072502 0.049 Uiso 1 1 calc R U . . .
H47B H 0.926448 0.477130 0.068800 0.049 Uiso 1 1 calc R U . . .
H47C H 1.005872 0.426967 0.108234 0.049 Uiso 1 1 calc R U . . .
P3 P 0.82861(8) 0.55336(4) 0.24540(5) 0.0179(2) Uani 1 1 d . . . . .
O2 O 0.8621(3) 0.51584(14) 0.5942(2) 0.0496(9) Uani 1 1 d . . . . .
C3 C 0.5528(3) 0.56711(17) 0.36812(19) 0.0184(8) Uani 1 1 d . . . . .
C22 C 0.4102(3) 0.50464(18) 0.0914(2) 0.0223(9) Uani 1 1 d . . . . .
H22 H 0.349032 0.522276 0.065272 0.027 Uiso 1 1 calc R U . . .
C6 C 0.3593(3) 0.61156(19) 0.3933(2) 0.0300(10) Uani 1 1 d . . . . .
C13 C 0.6595(3) 0.71086(19) 0.4529(2) 0.0327(10) Uani 1 1 d . . . . .
H13A H 0.602104 0.729971 0.470140 0.049 Uiso 1 1 calc R U . . .
H13B H 0.711864 0.742021 0.450337 0.049 Uiso 1 1 calc R U . . .
H13C H 0.688976 0.678088 0.485905 0.049 Uiso 1 1 calc R U . . .
C29 C 0.2866(4) 0.4210(2) -0.0263(2) 0.0453(13) Uani 1 1 d . . . . .
H29A H 0.252463 0.460301 -0.021559 0.068 Uiso 1 1 calc R U . . .
H29B H 0.235955 0.390752 -0.049174 0.068 Uiso 1 1 calc R U . . .
H29C H 0.338640 0.426766 -0.055673 0.068 Uiso 1 1 calc R U . . .
P2 P 0.65893(7) 0.57510(4) 0.23177(5) 0.0169(2) Uani 1 1 d . . . . .
O3 O 0.8547(3) 0.61977(15) 0.64466(17) 0.0551(10) Uani 1 1 d . . . . .
C4 C 0.4694(3) 0.52440(17) 0.37088(19) 0.0187(8) Uani 1 1 d . . . . .
C37 C 1.0213(3) 0.61125(18) 0.1124(2) 0.0245(9) Uani 1 1 d . . . . .
H37 H 1.068272 0.591164 0.088479 0.029 Uiso 1 1 calc R U . . .
C39 C 0.8093(3) 0.71050(17) 0.2224(2) 0.0235(9) Uani 1 1 d . . . . .
H39 H 0.778553 0.682092 0.253688 0.028 Uiso 1 1 calc R U . . .
C42 C 1.0589(3) 0.7129(2) 0.0502(2) 0.0306(10) Uani 1 1 d . . . . .
H42 H 1.092937 0.749263 0.077187 0.037 Uiso 1 1 calc R U . . .
C32 C 0.4222(4) 0.6412(2) 0.0565(3) 0.0430(12) Uani 1 1 d . . . . .
H32A H 0.474369 0.632752 0.027893 0.065 Uiso 1 1 calc R U . . .
H32B H 0.412854 0.685822 0.059724 0.065 Uiso 1 1 calc R U . . .
H32C H 0.357314 0.622146 0.033740 0.065 Uiso 1 1 calc R U . . .
S1 S 0.88219(8) 0.58218(5) 0.58851(6) 0.0281(3) Uani 1 1 d . . . . .
C23 C 0.4840(3) 0.54400(17) 0.1324(2) 0.0204(8) Uani 1 1 d . . . . .
C24 C 0.6918(3) 0.41704(17) 0.2063(2) 0.0229(9) Uani 1 1 d . . . . .
H24 H 0.732094 0.446466 0.241187 0.027 Uiso 1 1 calc R U . . .
C5 C 0.3743(3) 0.54885(19) 0.3825(2) 0.0267(9) Uani 1 1 d . . . . .
H5 H 0.319032 0.521318 0.382811 0.032 Uiso 1 1 calc R U . . .
C31 C 0.3778(3) 0.6258(2) 0.1812(2) 0.0311(10) Uani 1 1 d . . . . .
H31A H 0.314272 0.603646 0.161836 0.047 Uiso 1 1 calc R U . . .
H31B H 0.363504 0.670024 0.182482 0.047 Uiso 1 1 calc R U . . .
H31C H 0.405338 0.611116 0.229626 0.047 Uiso 1 1 calc R U . . .
C15 C 0.2544(4) 0.6360(2) 0.4072(3) 0.0477(14) Uani 1 1 d . . . . .
H15 H 0.204318 0.601336 0.396589 0.057 Uiso 1 1 calc R U . . .
C33 C 0.8986(3) 0.60651(17) 0.19395(19) 0.0192(8) Uani 1 1 d . . . . .
C20 C 0.5165(3) 0.41530(17) 0.1257(2) 0.0210(8) Uani 1 1 d . . . . .
H20 H 0.527721 0.372334 0.121965 0.025 Uiso 1 1 calc R U . . .
C40 C 0.8685(3) 0.76197(18) 0.2709(2) 0.0290(10) Uani 1 1 d . . . . .
H40A H 0.925854 0.743552 0.304283 0.044 Uiso 1 1 calc R U . . .
H40B H 0.822070 0.782214 0.297660 0.044 Uiso 1 1 calc R U . . .
H40C H 0.894734 0.792411 0.241029 0.044 Uiso 1 1 calc R U . . .
C26 C 0.7590(3) 0.4000(2) 0.1512(2) 0.0343(10) Uani 1 1 d . . . . .
H26A H 0.721642 0.371042 0.116123 0.051 Uiso 1 1 calc R U . . .
H26B H 0.822729 0.380857 0.175887 0.051 Uiso 1 1 calc R U . . .
H26C H 0.774914 0.437366 0.126660 0.051 Uiso 1 1 calc R U . . .
C18 C 0.5771(3) 0.51748(17) 0.1728(2) 0.0188(8) Uani 1 1 d . . . . .
C12 C 0.6203(3) 0.68293(16) 0.3771(2) 0.0230(9) Uani 1 1 d . . . . .
H12 H 0.679936 0.662965 0.361439 0.028 Uiso 1 1 calc R U . . .
C35 C 0.9357(3) 0.70425(18) 0.1385(2) 0.0235(9) Uani 1 1 d . . . . .
H35 H 0.925506 0.747370 0.132623 0.028 Uiso 1 1 calc R U . . .
C46 C 1.1130(3) 0.5020(2) 0.2157(2) 0.0343(10) Uani 1 1 d . . . . .
H46A H 1.129092 0.458685 0.227218 0.052 Uiso 1 1 calc R U . . .
H46B H 1.116761 0.525458 0.260036 0.052 Uiso 1 1 calc R U . . .
H46C H 1.162345 0.518753 0.188799 0.052 Uiso 1 1 calc R U . . .
C17 C 0.2122(4) 0.6891(2) 0.3576(4) 0.072(2) Uani 1 1 d . . . . .
H17A H 0.144024 0.700423 0.365551 0.108 Uiso 1 1 calc R U . . .
H17B H 0.207435 0.676283 0.307891 0.108 Uiso 1 1 calc R U . . .
H17C H 0.258096 0.724680 0.367638 0.108 Uiso 1 1 calc R U . . .
C34 C 0.8817(3) 0.67183(18) 0.1850(2) 0.0209(8) Uani 1 1 d . . . . .
C9 C 0.4744(3) 0.45379(17) 0.3600(2) 0.0232(9) Uani 1 1 d . . . . .
H9 H 0.545612 0.443054 0.354682 0.028 Uiso 1 1 calc R U . . .
C7 C 0.4428(3) 0.65243(19) 0.3933(2) 0.0284(10) Uani 1 1 d . . . . .
H7 H 0.434224 0.694756 0.403150 0.034 Uiso 1 1 calc R U . . .
C6AA C 0.3995(3) 0.4329(2) 0.2912(2) 0.0325(10) Uani 1 1 d . . . . .
H6AA H 0.328878 0.440761 0.296387 0.049 Uiso 1 1 calc R U . . .
H6AB H 0.408572 0.388732 0.283633 0.049 Uiso 1 1 calc R U . . .
H6AC H 0.414005 0.455948 0.250162 0.049 Uiso 1 1 calc R U . . .
C44 C 0.9822(5) 0.7362(3) -0.0141(3) 0.0641(17) Uani 1 1 d . . . . .
H44A H 0.955948 0.701362 -0.044897 0.096 Uiso 1 1 calc R U . . .
H44B H 1.015893 0.765556 -0.040910 0.096 Uiso 1 1 calc R U . . .
H44C H 0.925206 0.756632 0.002248 0.096 Uiso 1 1 calc R U . . .
C21 C 0.4239(3) 0.44045(18) 0.0878(2) 0.0214(8) Uani 1 1 d . . . . .
C8 C 0.5385(3) 0.63255(17) 0.3790(2) 0.0200(8) Uani 1 1 d . . . . .
C36 C 1.0034(3) 0.67476(19) 0.1010(2) 0.0256(9) Uani 1 1 d . . . . .
C14 C 0.5791(3) 0.73446(18) 0.3220(2) 0.0298(10) Uani 1 1 d . . . . .
H14A H 0.554273 0.715870 0.275055 0.045 Uiso 1 1 calc R U . . .
H14B H 0.634351 0.763545 0.318892 0.045 Uiso 1 1 calc R U . . .
H14C H 0.522762 0.756331 0.337439 0.045 Uiso 1 1 calc R U . . .
C43 C 1.1408(5) 0.6763(3) 0.0192(4) 0.0679(18) Uani 1 1 d . . . . .
H43A H 1.107676 0.642005 -0.009879 0.102 Uiso 1 1 calc R U . . .
H43B H 1.192661 0.660120 0.058411 0.102 Uiso 1 1 calc R U . . .
H43C H 1.173453 0.703630 -0.010555 0.102 Uiso 1 1 calc R U . . .
C19 C 0.5936(3) 0.45104(17) 0.1689(2) 0.0203(8) Uani 1 1 d . . . . .
C2 C 0.9584(3) 0.60527(19) 0.3735(2) 0.0254(9) Uani 1 1 d . . . . .
H2A H 0.953211 0.628415 0.416692 0.038 Uiso 1 1 calc R U . . .
H2B H 0.984396 0.632342 0.339997 0.038 Uiso 1 1 calc R U . . .
H2C H 1.005322 0.570488 0.386120 0.038 Uiso 1 1 calc R U . . .
C45 C 1.0030(3) 0.50698(18) 0.1700(2) 0.0255(9) Uani 1 1 d . . . . .
H45 H 0.955086 0.487087 0.197549 0.031 Uiso 1 1 calc R U . . .
C10 C 0.4506(4) 0.41783(19) 0.4262(2) 0.0346(11) Uani 1 1 d . . . . .
H10A H 0.496525 0.432119 0.469631 0.052 Uiso 1 1 calc R U . . .
H10B H 0.460981 0.373637 0.419956 0.052 Uiso 1 1 calc R U . . .
H10C H 0.379372 0.425285 0.430377 0.052 Uiso 1 1 calc R U . . .
C16 C 0.2624(5) 0.6526(4) 0.4865(4) 0.092(2) Uani 1 1 d . . . . .
H16A H 0.309234 0.687492 0.498728 0.138 Uiso 1 1 calc R U . . .
H16B H 0.288531 0.617057 0.516189 0.138 Uiso 1 1 calc R U . . .
H16C H 0.194510 0.663778 0.495131 0.138 Uiso 1 1 calc R U . . .
H1 H 0.800(3) 0.5752(19) 0.429(3) 0.035(12) Uiso 1 1 d . . . . .
C48 C 1.0219(4) 0.5846(2) 0.6037(3) 0.0493(14) Uani 1 1 d . . . . .
F2B F 1.0734(9) 0.5622(5) 0.6627(6) 0.050(3) Uani 0.5 1 d . U P . .
F2A F 1.0563(12) 0.5777(7) 0.6792(9) 0.089(5) Uani 0.5 1 d . U P . .
F3A F 1.0655(14) 0.5498(9) 0.5716(7) 0.061(4) Uani 0.5 1 d . U P . .
F3B F 1.0552(12) 0.5457(9) 0.5466(6) 0.049(3) Uani 0.5 1 d . U P . .
F1A F 1.0598(11) 0.6385(7) 0.5787(6) 0.068(4) Uani 0.5 1 d . U P . .
F1B F 1.0546(10) 0.6457(6) 0.6081(5) 0.049(3) Uani 0.5 1 d . U P . .

loop_
_atom_site_aniso_label
_atom_site_aniso_U_11
_atom_site_aniso_U_22
_atom_site_aniso_U_33
_atom_site_aniso_U_23
_atom_site_aniso_U_13
_atom_site_aniso_U_12
C1 0.019(2) 0.0148(18) 0.020(2) 0.0044(16) 0.0056(16) 0.0035(15)
C30 0.024(2) 0.025(2) 0.031(2) 0.0009(18) 0.0008(18) 0.0019(17)
C41 0.029(2) 0.028(2) 0.034(3) 0.0055(19) 0.0102(19) -0.0017(18)
C28 0.030(3) 0.031(2) 0.042(3) -0.008(2) 0.014(2) -0.0127(19)
P1 0.0183(5) 0.0178(5) 0.0178(5) 0.0017(4) 0.0070(4) -0.0010(4)
N1 0.0208(17) 0.0172(16) 0.0154(18) 0.0039(14) 0.0045(14) 0.0016(13)
O1 0.040(2) 0.060(2) 0.0302(18) 0.0005(16) -0.0004(15) 0.0074(16)
C38 0.021(2) 0.029(2) 0.016(2) -0.0031(17) 0.0044(16) -0.0058(16)
C27 0.019(2) 0.030(2) 0.020(2) -0.0037(17) 0.0037(16) -0.0045(16)
C25 0.030(2) 0.025(2) 0.042(3) 0.007(2) -0.001(2) 0.0005(18)
C47 0.031(2) 0.031(2) 0.039(3) -0.003(2) 0.015(2) 0.0017(19)
P3 0.0178(5) 0.0201(5) 0.0173(5) 0.0003(4) 0.0071(4) -0.0019(4)
O2 0.046(2) 0.0290(17) 0.080(3) -0.0011(17) 0.0274(19) -0.0072(15)
C3 0.0169(19) 0.028(2) 0.0112(19) 0.0022(16) 0.0038(15) 0.0001(15)
C22 0.0134(19) 0.034(2) 0.020(2) 0.0059(18) 0.0026(16) 0.0050(16)
C6 0.020(2) 0.034(2) 0.038(3) 0.002(2) 0.0110(19) 0.0009(18)
C13 0.033(3) 0.027(2) 0.035(3) 0.002(2) 0.001(2) -0.0029(18)
C29 0.041(3) 0.059(3) 0.030(3) 0.002(2) -0.007(2) -0.022(2)
P2 0.0179(5) 0.0171(5) 0.0161(5) 0.0008(4) 0.0045(4) -0.0020(4)
O3 0.095(3) 0.0411(19) 0.0314(19) -0.0092(15) 0.0188(19) 0.0227(19)
C4 0.018(2) 0.025(2) 0.0136(19) 0.0042(16) 0.0041(15) -0.0005(16)
C37 0.021(2) 0.033(2) 0.021(2) -0.0018(18) 0.0084(17) -0.0049(17)
C39 0.029(2) 0.022(2) 0.022(2) 0.0032(17) 0.0111(17) -0.0023(17)
C42 0.030(2) 0.031(2) 0.033(3) 0.002(2) 0.0120(19) -0.0125(19)
C32 0.054(3) 0.038(3) 0.040(3) 0.013(2) 0.016(2) 0.016(2)
S1 0.0309(6) 0.0329(6) 0.0223(6) -0.0053(5) 0.0092(4) -0.0040(5)
C23 0.022(2) 0.024(2) 0.016(2) 0.0014(16) 0.0069(16) -0.0018(16)
C24 0.020(2) 0.0198(19) 0.028(2) -0.0040(17) 0.0022(17) -0.0031(16)
C5 0.021(2) 0.032(2) 0.029(2) 0.0009(19) 0.0088(18) -0.0064(17)
C31 0.036(3) 0.032(2) 0.026(2) 0.0015(19) 0.0053(19) 0.0099(19)
C15 0.026(3) 0.040(3) 0.084(4) 0.000(3) 0.028(3) -0.001(2)
C33 0.020(2) 0.024(2) 0.014(2) 0.0011(16) 0.0041(16) -0.0065(16)
C20 0.022(2) 0.0197(19) 0.022(2) -0.0011(17) 0.0063(17) -0.0018(16)
C40 0.039(3) 0.021(2) 0.028(2) -0.0007(18) 0.0091(19) -0.0011(18)
C26 0.025(2) 0.037(2) 0.041(3) -0.004(2) 0.007(2) 0.0048(19)
C18 0.017(2) 0.025(2) 0.016(2) -0.0008(16) 0.0057(15) -0.0042(15)
C12 0.023(2) 0.0156(19) 0.033(2) -0.0004(17) 0.0130(18) 0.0021(15)
C35 0.031(2) 0.021(2) 0.019(2) 0.0015(17) 0.0044(17) -0.0083(17)
C46 0.033(3) 0.042(3) 0.029(2) 0.008(2) 0.010(2) 0.007(2)
C17 0.031(3) 0.046(3) 0.144(6) 0.013(4) 0.032(4) 0.009(2)
C34 0.019(2) 0.028(2) 0.014(2) -0.0011(17) 0.0002(16) -0.0062(16)
C9 0.023(2) 0.025(2) 0.022(2) 0.0003(17) 0.0067(17) -0.0057(16)
C7 0.032(2) 0.021(2) 0.034(3) -0.0011(19) 0.0132(19) 0.0054(17)
C6AA 0.039(3) 0.036(2) 0.024(2) -0.0013(19) 0.010(2) -0.013(2)
C44 0.066(4) 0.077(4) 0.049(3) 0.022(3) 0.011(3) -0.023(3)
C21 0.021(2) 0.028(2) 0.016(2) -0.0013(17) 0.0063(16) -0.0066(16)
C8 0.020(2) 0.023(2) 0.019(2) 0.0004(16) 0.0073(16) 0.0016(16)
C36 0.025(2) 0.030(2) 0.021(2) -0.0006(18) 0.0051(17) -0.0102(17)
C14 0.031(2) 0.025(2) 0.036(3) 0.0025(19) 0.013(2) -0.0003(18)
C43 0.079(5) 0.052(3) 0.086(5) 0.018(3) 0.049(4) 0.007(3)
C19 0.022(2) 0.024(2) 0.017(2) -0.0010(17) 0.0089(16) -0.0031(16)
C2 0.021(2) 0.032(2) 0.023(2) 0.0039(18) 0.0021(17) -0.0027(17)
C45 0.026(2) 0.028(2) 0.027(2) 0.0062(18) 0.0159(18) 0.0022(17)
C10 0.051(3) 0.027(2) 0.027(2) 0.0026(19) 0.009(2) -0.007(2)
C16 0.070(5) 0.115(6) 0.112(6) 0.002(5) 0.067(4) 0.031(4)
C48 0.041(3) 0.034(3) 0.066(4) 0.020(3) -0.009(3) -0.002(2)
F2B 0.048(5) 0.038(4) 0.048(5) 0.010(4) -0.029(4) 0.011(3)
F2A 0.069(6) 0.097(8) 0.090(7) -0.001(5) -0.013(5) -0.010(5)
F3A 0.055(6) 0.059(5) 0.078(8) -0.001(6) 0.033(6) 0.000(4)
F3B 0.035(5) 0.083(7) 0.032(5) 0.006(5) 0.017(4) 0.013(4)
F1A 0.057(5) 0.051(5) 0.095(7) 0.029(5) 0.008(5) -0.018(4)
F1B 0.040(4) 0.034(4) 0.068(6) 0.008(4) -0.005(4) -0.011(3)

loop_
_atom_type_symbol
_atom_type_description
_atom_type_scat_dispersion_real
_atom_type_scat_dispersion_imag
_atom_type_scat_source
C C 0.0033 0.0016 'International Tables Vol C Tables 4.2.6.8 and 6.1.1.4'
H H 0.0000 0.0000 'International Tables Vol C Tables 4.2.6.8 and 6.1.1.4'
F F 0.0171 0.0103 'International Tables Vol C Tables 4.2.6.8 and 6.1.1.4'
N N 0.0061 0.0033 'International Tables Vol C Tables 4.2.6.8 and 6.1.1.4'
O O 0.0106 0.0060 'International Tables Vol C Tables 4.2.6.8 and 6.1.1.4'
P P 0.1023 0.0942 'International Tables Vol C Tables 4.2.6.8 and 6.1.1.4'
S S 0.1246 0.1234 'International Tables Vol C Tables 4.2.6.8 and 6.1.1.4'

loop_
_geom_angle_atom_site_label_1
_geom_angle_atom_site_label_2
_geom_angle_atom_site_label_3
_geom_angle
_geom_angle_site_symmetry_1
_geom_angle_site_symmetry_3
_geom_angle_publ_flag
N1 C1 C2 120.5(3) . . ?
N1 C1 P3 118.5(3) . . ?
C2 C1 P3 120.3(3) . . ?
C31 C30 C32 112.2(3) . . ?
C31 C30 C23 110.1(3) . . ?
C32 C30 C23 113.0(3) . . ?
N1 P1 C3 109.25(16) . . ?
N1 P1 P2 90.66(11) . . ?
C3 P1 P2 100.31(12) . . ?
C1 N1 P1 120.3(3) . . ?
C37 C38 C33 118.5(4) . . ?
C37 C38 C45 116.8(3) . . ?
C33 C38 C45 124.6(3) . . ?
C29 C27 C21 113.9(3) . . ?
C29 C27 C28 110.7(4) . . ?
C21 C27 C28 109.0(3) . . ?
C1 P3 C33 107.00(17) . . ?
C1 P3 P2 91.42(12) . . ?
C33 P3 P2 113.32(13) . . ?
C8 C3 C4 119.7(3) . . ?
C8 C3 P1 127.1(3) . . ?
C4 C3 P1 112.8(3) . . ?
C21 C22 C23 122.8(4) . . ?
C5 C6 C7 118.3(4) . . ?
C5 C6 C15 120.9(4) . . ?
C7 C6 C15 120.8(4) . . ?
C18 P2 P3 112.18(12) . . ?
C18 P2 P1 99.59(12) . . ?
P3 P2 P1 86.90(5) . . ?
C5 C4 C3 118.3(3) . . ?
C5 C4 C9 116.8(3) . . ?
C3 C4 C9 124.9(3) . . ?
C36 C37 C38 122.3(4) . . ?
C34 C39 C40 111.8(3) . . ?
C34 C39 C41 110.6(3) . . ?
C40 C39 C41 111.1(3) . . ?
C44 C42 C43 105.8(4) . . ?
C44 C42 C36 110.5(4) . . ?
C43 C42 C36 114.5(4) . . ?
O3 S1 O1 114.6(2) . . ?
O3 S1 O2 114.8(2) . . ?
O1 S1 O2 114.9(2) . . ?
O3 S1 C48 105.2(3) . . ?
O1 S1 C48 103.0(2) . . ?
O2 S1 C48 102.1(2) . . ?
C22 C23 C18 119.0(3) . . ?
C22 C23 C30 117.2(3) . . ?
C18 C23 C30 123.8(3) . . ?
C19 C24 C26 110.2(3) . . ?
C19 C24 C25 113.5(3) . . ?
C26 C24 C25 110.8(3) . . ?
C6 C5 C4 122.8(4) . . ?
C17 C15 C16 112.4(5) . . ?
C17 C15 C6 112.5(4) . . ?
C16 C15 C6 110.7(4) . . ?
C38 C33 C34 120.1(3) . . ?
C38 C33 P3 114.0(3) . . ?
C34 C33 P3 125.9(3) . . ?
C21 C20 C19 123.2(4) . . ?
C23 C18 C19 119.1(3) . . ?
C23 C18 P2 113.0(3) . . ?
C19 C18 P2 127.7(3) . . ?
C8 C12 C14 111.5(3) . . ?
C8 C12 C13 111.2(3) . . ?
C14 C12 C13 110.9(3) . . ?
C36 C35 C34 122.7(4) . . ?
C35 C34 C33 118.2(4) . . ?
C35 C34 C39 116.8(3) . . ?
C33 C34 C39 125.0(3) . . ?
C4 C9 C6AA 111.4(3) . . ?
C4 C9 C10 111.3(3) . . ?
C6AA C9 C10 109.8(3) . . ?
C8 C7 C6 122.7(4) . . ?
C22 C21 C20 117.7(3) . . ?
C22 C21 C27 121.9(4) . . ?
C20 C21 C27 120.3(3) . . ?
C7 C8 C3 118.2(3) . . ?
C7 C8 C12 116.8(3) . . ?
C3 C8 C12 125.0(3) . . ?
C35 C36 C37 118.2(4) . . ?
C35 C36 C42 120.0(4) . . ?
C37 C36 C42 121.9(4) . . ?
C20 C19 C18 118.1(3) . . ?
C20 C19 C24 117.3(3) . . ?
C18 C19 C24 124.6(3) . . ?
C46 C45 C38 110.3(3) . . ?
C46 C45 C47 110.9(3) . . ?
C38 C45 C47 112.8(3) . . ?
F3A C48 F2B 89.0(10) . . ?
F3A C48 F1B 117.2(11) . . ?
F2B C48 F1B 101.5(8) . . ?
F3A C48 F1A 96.4(11) . . ?
F2B C48 F1A 116.6(9) . . ?
F1B C48 F1A 24.8(7) . . ?
F3A C48 F2A 111.1(10) . . ?
F2B C48 F2A 22.1(8) . . ?
F1B C48 F2A 90.3(8) . . ?
F1A C48 F2A 111.5(9) . . ?
F3A C48 F3B 15.2(12) . . ?
F2B C48 F3B 103.8(9) . . ?
F1B C48 F3B 116.3(9) . . ?
F1A C48 F3B 92.6(9) . . ?
F2A C48 F3B 125.9(8) . . ?
F3A C48 S1 118.8(9) . . ?
F2B C48 S1 118.6(7) . . ?
F1B C48 S1 109.4(6) . . ?
F1A C48 S1 113.2(7) . . ?
F2A C48 S1 105.9(8) . . ?
F3B C48 S1 107.5(7) . . ?
F2A F2B C48 93(3) . . ?
F2A F2B F3A 137(3) . . ?
C48 F2B F3A 43.1(7) . . ?
F2B F2A C48 64(2) . . ?
C48 F3A F2B 47.9(6) . . ?
F1B F1A C48 78(2) . . ?
F1A F1B C48 78(2) . . ?

loop_
_geom_bond_atom_site_label_1
_geom_bond_atom_site_label_2
_geom_bond_distance
_geom_bond_site_symmetry_2
_geom_bond_publ_flag
C1 N1 1.300(5) . ?
C1 C2 1.495(5) . ?
C1 P3 1.810(4) . ?
C30 C31 1.525(6) . ?
C30 C32 1.526(6) . ?
C30 C23 1.530(5) . ?
C41 C39 1.536(6) . ?
C28 C27 1.530(5) . ?
P1 N1 1.788(3) . ?
P1 C3 1.835(4) . ?
P1 P2 2.2335(13) . ?
O1 S1 1.425(3) . ?
C38 C37 1.402(5) . ?
C38 C33 1.411(5) . ?
C38 C45 1.528(5) . ?
C27 C29 1.507(6) . ?
C27 C21 1.522(5) . ?
C25 C24 1.536(5) . ?
C47 C45 1.532(6) . ?
P3 C33 1.838(4) . ?
P3 P2 2.2259(14) . ?
O2 S1 1.443(3) . ?
C3 C8 1.424(5) . ?
C3 C4 1.425(5) . ?
C22 C21 1.380(5) . ?
C22 C23 1.388(5) . ?
C6 C5 1.369(6) . ?
C6 C7 1.393(6) . ?
C6 C15 1.533(6) . ?
C13 C12 1.531(6) . ?
P2 C18 1.844(4) . ?
O3 S1 1.420(3) . ?
C4 C5 1.400(5) . ?
C4 C9 1.518(5) . ?
C37 C36 1.380(6) . ?
C39 C34 1.521(5) . ?
C39 C40 1.531(5) . ?
C42 C44 1.492(7) . ?
C42 C43 1.525(7) . ?
C42 C36 1.534(5) . ?
S1 C48 1.790(6) . ?
C23 C18 1.417(5) . ?
C24 C19 1.518(5) . ?
C24 C26 1.521(6) . ?
C15 C17 1.497(7) . ?
C15 C16 1.508(8) . ?
C33 C34 1.411(5) . ?
C20 C21 1.384(5) . ?
C20 C19 1.387(5) . ?
C18 C19 1.433(5) . ?
C12 C8 1.517(5) . ?
C12 C14 1.529(5) . ?
C35 C36 1.380(6) . ?
C35 C34 1.403(5) . ?
C46 C45 1.524(6) . ?
C9 C6AA 1.523(6) . ?
C9 C10 1.538(5) . ?
C7 C8 1.391(5) . ?
C48 F3A 1.167(17) . ?
C48 F2B 1.267(11) . ?
C48 F1B 1.367(14) . ?
C48 F1A 1.367(14) . ?
C48 F2A 1.402(16) . ?
C48 F3B 1.482(16) . ?
F2B F2A 0.53(2) . ?
F2B F3A 1.708(17) . ?
F1A F1B 0.587(16) . ?
